data_4067409
loop_
_publ_author_name
'Bode, Maren'
'Schnakenburg, Gregor'
'Daniels, J\"org'
'Marinetti, Angela'
'Streubel, Rainer'

_publ_section_title
;
 Partial Ring-Opening and Rearrangement Reactions of P,C-Cages to Yield
 Unusual Phosphinous Acids Stabilized by Pentacarbonyltungsten
;
_journal_issue 3
_journal_name_full Organometallics
_journal_page_first 656
_journal_paper_doi 10.1021/om9009334
_journal_volume 29
_journal_year 2010
_chemical_formula_moiety 'C20 H23 O8 P W'
_chemical_formula_sum 'C20 H23 O8 P W'
_chemical_formula_weight 606.19
_space_group_IT_number 14
_symmetry_cell_setting monoclinic
_symmetry_space_group_name_Hall '-P 2yn'
_symmetry_space_group_name_H-M 'P 1 21/n 1'
_atom_sites_solution_hydrogens geom
_atom_sites_solution_primary direct
_atom_sites_solution_secondary difmap
_cell_angle_alpha 90.00
_cell_angle_beta 101.036(2)
_cell_angle_gamma 90.00
_cell_formula_units_Z 4
_cell_length_a 11.4434(3)
_cell_length_b 14.0714(5)
_cell_length_c 14.2623(5)
_cell_measurement_reflns_used 4765
_cell_measurement_temperature 123(2)
_cell_measurement_theta_max 27.48
_cell_measurement_theta_min 1.00
_cell_volume 2254.11(13)
_diffrn_ambient_temperature 123(2)
_diffrn_detector_area_resol_mean 9
_diffrn_measured_fraction_theta_full 0.971
_diffrn_measured_fraction_theta_max 0.971
_diffrn_measurement_device_type KappaCCD
_diffrn_measurement_method 'CCD rotation images, thick slices'
_diffrn_radiation_monochromator graphite
_diffrn_radiation_source 'fine-focus sealed tube'
_diffrn_radiation_type MoK\a
_diffrn_radiation_wavelength 0.71073
_diffrn_reflns_av_R_equivalents 0.0788
_diffrn_reflns_av_sigmaI/netI 0.0598
_diffrn_reflns_limit_h_max 14
_diffrn_reflns_limit_h_min -13
_diffrn_reflns_limit_k_max 18
_diffrn_reflns_limit_k_min -16
_diffrn_reflns_limit_l_max 15
_diffrn_reflns_limit_l_min -18
_diffrn_reflns_number 16661
_diffrn_reflns_theta_full 27.49
_diffrn_reflns_theta_max 27.49
_diffrn_reflns_theta_min 2.53
_exptl_absorpt_coefficient_mu 5.237
_exptl_absorpt_correction_T_max 0.6794
_exptl_absorpt_correction_T_min 0.4206
_exptl_absorpt_correction_type multi-scan
_exptl_absorpt_process_details
;
R.H. Blessing, Acta Cryst. (1995), A51, 33-38
;
_exptl_crystal_colour 'light yellowish'
_exptl_crystal_density_diffrn 1.786
_exptl_crystal_density_method 'not measured'
_exptl_crystal_description Rhombohedral
_exptl_crystal_F_000 1184
_exptl_crystal_size_max 0.20
_exptl_crystal_size_mid 0.10
_exptl_crystal_size_min 0.08
_refine_diff_density_max 3.231
_refine_diff_density_min -3.120
_refine_diff_density_rms 0.210
_refine_ls_extinction_method none
_refine_ls_goodness_of_fit_ref 1.015
_refine_ls_hydrogen_treatment constr
_refine_ls_matrix_type full
_refine_ls_number_parameters 272
_refine_ls_number_reflns 5028
_refine_ls_number_restraints 0
_refine_ls_restrained_S_all 1.015
_refine_ls_R_factor_all 0.0485
_refine_ls_R_factor_gt 0.0385
_refine_ls_shift/su_max 0.001
_refine_ls_shift/su_mean 0.000
_refine_ls_structure_factor_coef Fsqd
_refine_ls_weighting_details 'calc w=1/[\s^2^(Fo^2^)+(0.0547P)^2^+0.0000P] where P=(Fo^2^+2Fc^2^)/3'
_refine_ls_weighting_scheme calc
_refine_ls_wR_factor_gt 0.0925
_refine_ls_wR_factor_ref 0.0960
_reflns_number_gt 4112
_reflns_number_total 5028
_reflns_threshold_expression I>2sigma(I)
_cod_data_source_file om9009334_si_002.cif
_cod_data_source_block greg133
_cod_depositor_comments
;
The following automatic conversions were performed:

'_symmetry_cell_setting' value 'Monoclinic' changed to 'monoclinic'
according to /home/saulius/struct/CIF-dictionaries/cif_core.dic
dictionary named 'cif_core.dic' version 2.4.1 from
2010-06-29.

'_exptl_absorpt_correction_type' value 'Multi-Scan'
changed to 'multi-scan' according to
/home/saulius/struct/CIF-dictionaries/cif_core.dic dictionary named
'cif_core.dic' version 2.4.1 from 2010-06-29.

Automatic conversion script
Id: cif_fix_values 1715 2011-07-08 13:25:40Z adriana 
;
_cod_original_sg_symbol_H-M 'P 21/n'
_cod_database_code 4067409

loop_
_symmetry_equiv_pos_as_xyz
'x, y, z'
'-x+1/2, y+1/2, -z+1/2'
'-x, -y, -z'
'x-1/2, -y-1/2, z-1/2'

loop_
_atom_site_label
_atom_site_type_symbol
_atom_site_fract_x
_atom_site_fract_y
_atom_site_fract_z
_atom_site_U_iso_or_equiv
_atom_site_adp_type
_atom_site_occupancy
_atom_site_symmetry_multiplicity
_atom_site_calc_flag
_atom_site_refinement_flags
C1 C 0.9329(4) 0.3121(3) 0.1188(3) 0.0151(10) Uani 1 1 d .
C2 C 0.9534(4) 0.4092(3) 0.1735(3) 0.0169(10) Uani 1 1 d .
C3 C 1.0891(4) 0.4115(4) 0.1995(3) 0.0202(11) Uani 1 1 d .
C4 C 1.1261(4) 0.3236(4) 0.2212(4) 0.0207(11) Uani 1 1 d .
C5 C 1.0198(4) 0.2561(4) 0.1984(3) 0.0170(10) Uani 1 1 d .
C6 C 0.9519(4) 0.3090(4) 0.0168(3) 0.0196(11) Uani 1 1 d .
H6A H 1.0344 0.3264 0.0150 0.024 Uiso 1 1 calc R
H6B H 0.8977 0.3538 -0.0221 0.024 Uiso 1 1 calc R
H6C H 0.9361 0.2446 -0.0087 0.024 Uiso 1 1 calc R
C7 C 0.8920(4) 0.4950(4) 0.1226(3) 0.0218(11) Uani 1 1 d .
H7A H 0.8057 0.4846 0.1091 0.026 Uiso 1 1 calc R
H7B H 0.9198 0.5047 0.0624 0.026 Uiso 1 1 calc R
H7C H 0.9106 0.5513 0.1631 0.026 Uiso 1 1 calc R
C8 C 1.1553(5) 0.5034(4) 0.2146(4) 0.0331(13) Uani 1 1 d .
H8A H 1.1304 0.5385 0.2668 0.040 Uiso 1 1 calc R
H8B H 1.1378 0.5413 0.1559 0.040 Uiso 1 1 calc R
H8C H 1.2410 0.4908 0.2309 0.040 Uiso 1 1 calc R
C9 C 1.2486(4) 0.2915(4) 0.2647(4) 0.0322(13) Uani 1 1 d .
H9A H 1.2741 0.3227 0.3267 0.039 Uiso 1 1 calc R
H9B H 1.3035 0.3084 0.2223 0.039 Uiso 1 1 calc R
H9C H 1.2489 0.2225 0.2736 0.039 Uiso 1 1 calc R
C10 C 1.0581(4) 0.1542(4) 0.1819(4) 0.0228(11) Uani 1 1 d .
H10A H 1.0988 0.1529 0.1274 0.027 Uiso 1 1 calc R
H10B H 0.9878 0.1131 0.1687 0.027 Uiso 1 1 calc R
H10C H 1.1124 0.1313 0.2391 0.027 Uiso 1 1 calc R
C11 C 0.9203(4) 0.2706(4) 0.2644(3) 0.0167(10) Uani 1 1 d .
H11A H 0.9200 0.2290 0.3211 0.020 Uiso 1 1 calc R
C12 C 0.9227(4) 0.3788(4) 0.2749(3) 0.0170(10) Uani 1 1 d .
H12A H 0.9972 0.3924 0.3223 0.020 Uiso 1 1 calc R
C13 C 0.8249(4) 0.4284(4) 0.3148(3) 0.0175(10) Uani 1 1 d .
C14 C 0.6831(4) 0.4113(4) 0.4166(4) 0.0261(12) Uani 1 1 d .
H14B H 0.6229 0.3634 0.4257 0.031 Uiso 1 1 calc R
H14A H 0.6412 0.4651 0.3801 0.031 Uiso 1 1 calc R
C15 C 0.7467(5) 0.4457(4) 0.5117(4) 0.0315(13) Uani 1 1 d .
H15C H 0.6892 0.4739 0.5464 0.038 Uiso 1 1 calc R
H15B H 0.8057 0.4936 0.5028 0.038 Uiso 1 1 calc R
H15A H 0.7869 0.3922 0.5484 0.038 Uiso 1 1 calc R
C16 C 0.4124(5) 0.3401(4) 0.0584(4) 0.0294(13) Uani 1 1 d .
C17 C 0.6305(4) 0.3678(4) -0.0138(3) 0.0232(11) Uani 1 1 d .
C18 C 0.5521(5) 0.1850(4) 0.0436(4) 0.0227(11) Uani 1 1 d .
C19 C 0.5539(4) 0.2597(4) 0.2335(3) 0.0203(10) Uani 1 1 d .
C20 C 0.5942(4) 0.4509(4) 0.1563(3) 0.0225(11) Uani 1 1 d .
O1 O 0.8071(3) 0.1519(3) 0.1156(2) 0.0194(7) Uani 1 1 d .
H1 H 0.7796 0.1142 0.1515 0.029 Uiso 1 1 calc R
O2 O 0.8120(3) 0.5132(2) 0.3123(2) 0.0216(7) Uani 1 1 d .
O3 O 0.7664(3) 0.3688(2) 0.3619(2) 0.0209(7) Uani 1 1 d .
O4 O 0.3138(3) 0.3540(4) 0.0288(3) 0.0469(12) Uani 1 1 d .
O5 O 0.6571(3) 0.3978(3) -0.0802(3) 0.0360(10) Uani 1 1 d .
O6 O 0.5277(3) 0.1144(3) 0.0054(3) 0.0331(9) Uani 1 1 d .
O7 O 0.5359(3) 0.2293(3) 0.3034(2) 0.0290(8) Uani 1 1 d .
O8 O 0.5876(4) 0.5289(3) 0.1761(3) 0.0365(10) Uani 1 1 d .
P P 0.80072(10) 0.25878(9) 0.15457(8) 0.0138(2) Uani 1 1 d .
W W 0.586208(15) 0.314082(14) 0.107780(12) 0.01643(9) Uani 1 1 d .

loop_
_atom_site_aniso_label
_atom_site_aniso_U_11
_atom_site_aniso_U_22
_atom_site_aniso_U_33
_atom_site_aniso_U_23
_atom_site_aniso_U_13
_atom_site_aniso_U_12
C1 0.011(2) 0.019(3) 0.016(2) 0.0029(18) 0.0043(18) -0.0001(18)
C2 0.016(2) 0.023(3) 0.014(2) 0.0006(19) 0.0077(18) -0.0018(19)
C3 0.015(2) 0.033(3) 0.014(2) 0.003(2) 0.0051(18) -0.003(2)
C4 0.014(2) 0.029(3) 0.020(2) 0.004(2) 0.006(2) 0.000(2)
C5 0.015(2) 0.021(3) 0.016(2) 0.0059(19) 0.0054(18) 0.0021(19)
C6 0.018(2) 0.031(3) 0.011(2) 0.0035(19) 0.007(2) -0.002(2)
C7 0.024(2) 0.022(3) 0.021(2) 0.005(2) 0.008(2) 0.000(2)
C8 0.022(3) 0.043(4) 0.034(3) 0.005(3) 0.004(2) -0.006(2)
C9 0.012(2) 0.043(4) 0.040(3) 0.009(3) 0.001(2) 0.000(2)
C10 0.019(2) 0.030(3) 0.021(3) 0.003(2) 0.008(2) 0.007(2)
C11 0.014(2) 0.026(3) 0.011(2) 0.003(2) 0.0055(18) 0.002(2)
C12 0.015(2) 0.023(3) 0.013(2) 0.0021(19) 0.0030(18) 0.0000(19)
C13 0.015(2) 0.026(3) 0.011(2) 0.0009(19) 0.0019(17) -0.002(2)
C14 0.020(2) 0.037(3) 0.025(3) -0.005(2) 0.013(2) -0.003(2)
C15 0.034(3) 0.040(4) 0.026(3) -0.001(2) 0.019(2) -0.004(3)
C16 0.022(3) 0.043(4) 0.024(3) 0.007(2) 0.005(2) 0.001(2)
C17 0.017(2) 0.030(3) 0.022(3) 0.003(2) 0.002(2) 0.000(2)
C18 0.016(2) 0.032(3) 0.020(2) 0.001(2) 0.002(2) 0.003(2)
C19 0.012(2) 0.024(3) 0.026(3) 0.001(2) 0.007(2) 0.000(2)
C20 0.015(2) 0.031(3) 0.021(2) 0.002(2) 0.0023(19) 0.007(2)
O1 0.0173(17) 0.0212(19) 0.0210(18) 0.0024(15) 0.0066(14) -0.0037(14)
O2 0.0268(18) 0.020(2) 0.0205(18) 0.0007(14) 0.0097(15) 0.0017(15)
O3 0.0223(17) 0.024(2) 0.0196(17) -0.0019(15) 0.0125(14) -0.0005(15)
O4 0.017(2) 0.074(3) 0.047(3) 0.009(2) -0.0025(19) 0.010(2)
O5 0.029(2) 0.059(3) 0.0206(19) 0.0130(19) 0.0065(16) 0.0020(19)
O6 0.030(2) 0.035(2) 0.032(2) -0.0095(19) -0.0018(17) -0.0044(18)
O7 0.030(2) 0.035(2) 0.0254(19) 0.0057(17) 0.0112(16) -0.0010(17)
O8 0.038(2) 0.030(3) 0.039(2) -0.0027(19) 0.0005(19) 0.0099(18)
P 0.0111(5) 0.0179(7) 0.0135(5) 0.0014(5) 0.0052(4) 0.0003(5)
W 0.01147(12) 0.02368(14) 0.01426(12) 0.00125(8) 0.00275(8) 0.00136(7)

loop_
_atom_type_symbol
_atom_type_description
_atom_type_scat_dispersion_real
_atom_type_scat_dispersion_imag
_atom_type_scat_source
C C 0.0033 0.0016 'International Tables Vol C Tables 4.2.6.8 and 6.1.1.4'
H H 0.0000 0.0000 'International Tables Vol C Tables 4.2.6.8 and 6.1.1.4'
O O 0.0106 0.0060 'International Tables Vol C Tables 4.2.6.8 and 6.1.1.4'
P P 0.1023 0.0942 'International Tables Vol C Tables 4.2.6.8 and 6.1.1.4'
W W -0.8490 6.8722 'International Tables Vol C Tables 4.2.6.8 and 6.1.1.4'

loop_
_geom_angle_atom_site_label_1
_geom_angle_atom_site_label_2
_geom_angle_atom_site_label_3
_geom_angle
C6 C1 C2 118.0(4)
C6 C1 C5 119.6(4)
C2 C1 C5 93.6(4)
C6 C1 P 122.0(3)
C2 C1 P 105.6(3)
C5 C1 P 92.0(3)
C7 C2 C3 117.3(4)
C7 C2 C1 116.4(4)
C3 C2 C1 100.8(4)
C7 C2 C12 118.9(4)
C3 C2 C12 100.0(3)
C1 C2 C12 100.3(4)
C4 C3 C8 130.1(5)
C4 C3 C2 107.6(4)
C8 C3 C2 121.1(5)
C3 C4 C9 127.8(5)
C3 C4 C5 108.9(4)
C9 C4 C5 123.2(4)
C4 C5 C10 112.0(4)
C4 C5 C1 102.1(4)
C10 C5 C1 121.3(4)
C4 C5 C11 114.6(4)
C10 C5 C11 117.4(4)
C1 C5 C11 86.5(3)
C1 C6 H6A 109.5
C1 C6 H6B 109.5
H6A C6 H6B 109.5
C1 C6 H6C 109.5
H6A C6 H6C 109.5
H6B C6 H6C 109.5
C2 C7 H7A 109.5
C2 C7 H7B 109.5
H7A C7 H7B 109.5
C2 C7 H7C 109.5
H7A C7 H7C 109.5
H7B C7 H7C 109.5
C3 C8 H8A 109.5
C3 C8 H8B 109.5
H8A C8 H8B 109.5
C3 C8 H8C 109.5
H8A C8 H8C 109.5
H8B C8 H8C 109.5
C4 C9 H9A 109.5
C4 C9 H9B 109.5
H9A C9 H9B 109.5
C4 C9 H9C 109.5
H9A C9 H9C 109.5
H9B C9 H9C 109.5
C5 C10 H10A 109.5
C5 C10 H10B 109.5
H10A C10 H10B 109.5
C5 C10 H10C 109.5
H10A C10 H10C 109.5
H10B C10 H10C 109.5
C12 C11 C5 100.4(3)
C12 C11 P 99.6(3)
C5 C11 P 89.2(3)
C12 C11 H11A 120.5
C5 C11 H11A 120.5
P C11 H11A 120.5
C13 C12 C11 119.5(4)
C13 C12 C2 121.2(4)
C11 C12 C2 100.3(3)
C13 C12 H12A 104.6
C11 C12 H12A 104.6
C2 C12 H12A 104.6
O2 C13 O3 124.7(4)
O2 C13 C12 122.7(4)
O3 C13 C12 112.1(4)
O3 C14 C15 111.2(4)
O3 C14 H14B 109.4
C15 C14 H14B 109.4
O3 C14 H14A 109.4
C15 C14 H14A 109.4
H14B C14 H14A 108.0
C14 C15 H15C 109.5
C14 C15 H15B 109.5
H15C C15 H15B 109.5
C14 C15 H15A 109.5
H15C C15 H15A 109.5
H15B C15 H15A 109.5
O4 C16 W 178.7(5)
O5 C17 W 178.8(4)
O6 C18 W 176.6(5)
O7 C19 W 179.9(5)
O8 C20 W 172.5(4)
P O1 H1 109.5
C13 O3 C14 116.8(4)
O1 P C1 101.00(19)
O1 P C11 107.3(2)
C1 P C11 71.9(2)
O1 P W 107.51(13)
C1 P W 127.22(15)
C11 P W 134.81(14)
C16 W C18 85.0(2)
C16 W C20 85.6(2)
C18 W C20 170.03(19)
C16 W C17 91.4(2)
C18 W C17 90.3(2)
C20 W C17 86.4(2)
C16 W C19 92.4(2)
C18 W C19 90.5(2)
C20 W C19 93.4(2)
C17 W C19 176.10(18)
C16 W P 171.33(17)
C18 W P 86.40(14)
C20 W P 102.81(13)
C17 W P 87.23(14)
C19 W P 89.02(13)

loop_
_geom_bond_atom_site_label_1
_geom_bond_atom_site_label_2
_geom_bond_distance
C1 C6 1.513(6)
C1 C2 1.569(7)
C1 C5 1.570(6)
C1 P 1.846(5)
C2 C7 1.511(7)
C2 C3 1.526(6)
C2 C12 1.609(6)
C3 C4 1.324(7)
C3 C8 1.494(7)
C4 C9 1.490(7)
C4 C5 1.528(7)
C5 C10 1.532(7)
C5 C11 1.622(6)
C6 H6A 0.9800
C6 H6B 0.9800
C6 H6C 0.9800
C7 H7A 0.9800
C7 H7B 0.9800
C7 H7C 0.9800
C8 H8A 0.9800
C8 H8B 0.9800
C8 H8C 0.9800
C9 H9A 0.9800
C9 H9B 0.9800
C9 H9C 0.9800
C10 H10A 0.9800
C10 H10B 0.9800
C10 H10C 0.9800
C11 C12 1.530(7)
C11 P 1.880(5)
C11 H11A 1.0000
C12 C13 1.519(6)
C12 H12A 1.0000
C13 O2 1.202(6)
C13 O3 1.332(5)
C14 O3 1.470(5)
C14 C15 1.493(7)
C14 H14B 0.9900
C14 H14A 0.9900
C15 H15C 0.9800
C15 H15B 0.9800
C15 H15A 0.9800
C16 O4 1.143(6)
C16 W 2.012(5)
C17 O5 1.130(6)
C17 W 2.042(5)
C18 O6 1.141(6)
C18 W 2.038(6)
C19 O7 1.140(6)
C19 W 2.047(5)
C20 O8 1.140(6)
C20 W 2.041(6)
O1 P 1.609(4)
O1 H1 0.8400
P W 2.5396(11)

loop_
_geom_hbond_atom_site_label_D
_geom_hbond_atom_site_label_H
_geom_hbond_atom_site_label_A
_geom_hbond_distance_DH
_geom_hbond_distance_HA
_geom_hbond_distance_DA
_geom_hbond_angle_DHA
_geom_hbond_site_symmetry_A
O1 H1 O2 0.84 1.89 2.694(5) 158.7 2_645
O1 H1 O8 0.84 2.89 3.450(5) 125.7 2_645

loop_
_geom_torsion_atom_site_label_1
_geom_torsion_atom_site_label_2
_geom_torsion_atom_site_label_3
_geom_torsion_atom_site_label_4
_geom_torsion
C6 C1 C2 C7 50.0(5)
C5 C1 C2 C7 176.4(4)
P C1 C2 C7 -90.5(4)
C6 C1 C2 C3 -78.0(5)
C5 C1 C2 C3 48.4(4)
P C1 C2 C3 141.5(3)
C6 C1 C2 C12 179.6(4)
C5 C1 C2 C12 -54.0(4)
P C1 C2 C12 39.1(4)
C7 C2 C3 C4 -164.9(4)
C1 C2 C3 C4 -37.5(5)
C12 C2 C3 C4 65.0(5)
C7 C2 C3 C8 26.1(6)
C1 C2 C3 C8 153.5(4)
C12 C2 C3 C8 -103.9(5)
C8 C3 C4 C9 -2.6(9)
C2 C3 C4 C9 -170.2(5)
C8 C3 C4 C5 175.0(5)
C2 C3 C4 C5 7.4(5)
C3 C4 C5 C10 156.6(4)
C9 C4 C5 C10 -25.6(6)
C3 C4 C5 C1 25.4(5)
C9 C4 C5 C1 -156.9(5)
C3 C4 C5 C11 -66.3(5)
C9 C4 C5 C11 111.4(5)
C6 C1 C5 C4 80.8(5)
C2 C1 C5 C4 -44.4(4)
P C1 C5 C4 -150.2(3)
C6 C1 C5 C10 -44.5(6)
C2 C1 C5 C10 -169.7(4)
P C1 C5 C10 84.5(4)
C6 C1 C5 C11 -164.7(4)
C2 C1 C5 C11 70.1(3)
P C1 C5 C11 -35.7(3)
C4 C5 C11 C12 37.1(5)
C10 C5 C11 C12 171.7(4)
C1 C5 C11 C12 -64.6(4)
C4 C5 C11 P 136.7(4)
C10 C5 C11 P -88.7(4)
C1 C5 C11 P 35.0(3)
C5 C11 C12 C13 167.4(4)
P C11 C12 C13 76.5(4)
C5 C11 C12 C2 32.3(4)
P C11 C12 C2 -58.6(3)
C7 C2 C12 C13 6.2(7)
C3 C2 C12 C13 135.2(4)
C1 C2 C12 C13 -121.8(4)
C7 C2 C12 C11 140.4(4)
C3 C2 C12 C11 -90.7(4)
C1 C2 C12 C11 12.3(4)
C11 C12 C13 O2 -169.2(4)
C2 C12 C13 O2 -43.5(7)
C11 C12 C13 O3 18.4(6)
C2 C12 C13 O3 144.1(4)
O2 C13 O3 C14 -1.8(7)
C12 C13 O3 C14 170.4(4)
C15 C14 O3 C13 -82.2(5)
C6 C1 P O1 54.3(4)
C2 C1 P O1 -167.2(3)
C5 C1 P O1 -72.8(3)
C6 C1 P C11 159.1(4)
C2 C1 P C11 -62.4(3)
C5 C1 P C11 31.9(3)
C6 C1 P W -67.9(4)
C2 C1 P W 70.7(3)
C5 C1 P W 165.0(2)
C12 C11 P O1 165.9(2)
C5 C11 P O1 65.5(3)
C12 C11 P C1 69.6(3)
C5 C11 P C1 -30.8(3)
C12 C11 P W -55.3(3)
C5 C11 P W -155.7(2)
O4 C16 W C18 -37(26)
O4 C16 W C20 139(26)
O4 C16 W C17 53(26)
O4 C16 W C19 -128(26)
O4 C16 W P -28(27)
O6 C18 W C16 13(8)
O6 C18 W C20 -8(9)
O6 C18 W C17 -79(8)
O6 C18 W C19 105(8)
O6 C18 W P -166(8)
O8 C20 W C16 -21(3)
O8 C20 W C18 -1(4)
O8 C20 W C17 70(3)
O8 C20 W C19 -114(3)
O8 C20 W P 157(3)
O5 C17 W C16 158(24)
O5 C17 W C18 -117(24)
O5 C17 W C20 72(24)
O5 C17 W C19 -15(26)
O5 C17 W P -31(24)
O7 C19 W C16 98(100)
O7 C19 W C18 13(100)
O7 C19 W C20 -176(100)
O7 C19 W C17 -89(100)
O7 C19 W P -73(100)
O1 P W C16 -10.6(10)
C1 P W C16 108.8(10)
C11 P W C16 -149.3(10)
O1 P W C18 -1.4(2)
C1 P W C18 118.0(2)
C11 P W C18 -140.2(3)
O1 P W C20 -177.55(19)
C1 P W C20 -58.1(2)
C11 P W C20 43.7(3)
O1 P W C17 -91.9(2)
C1 P W C17 27.5(2)
C11 P W C17 129.3(3)
O1 P W C19 89.16(19)
C1 P W C19 -151.4(2)
C11 P W C19 -49.6(3)
